data_4103356
loop_
_publ_author_name
'Andrey Solovyev'
'Qianli Chu'
'Steven J. Geib'
'Louis Fensterbank'
'Max Malacria'
'Emmanuel Lac\^ote'
'Dennis P. Curran'

_publ_section_title
;
 Substitution Reactions at Tetracoordinate Boron: Synthesis of
 N-Heterocyclic Carbene Boranes with Boron-Heteroatom Bonds
;
_journal_name_full 'Journal of the American Chemical Society'
_journal_page_first 15072
_journal_page_last 15080
_journal_paper_doi 10.1021/ja107025y
_journal_volume 132
_journal_year 2010
_chemical_formula_sum 'C27 H38 B N5'
_chemical_formula_weight 443.43
_chemical_name_systematic
; 
 ? 
;
_space_group_IT_number 14
_symmetry_cell_setting monoclinic
_symmetry_space_group_name_Hall '-P 2yn'
_symmetry_space_group_name_H-M 'P 1 21/n 1'
_atom_sites_solution_hydrogens geom
_atom_sites_solution_primary direct
_atom_sites_solution_secondary difmap
_audit_creation_method SHELXL-97
_cell_angle_alpha 90.00
_cell_angle_beta 98.302(2)
_cell_angle_gamma 90.00
_cell_formula_units_Z 4
_cell_length_a 9.4185(11)
_cell_length_b 13.9059(17)
_cell_length_c 20.077(2)
_cell_measurement_reflns_used 4541
_cell_measurement_temperature 150(2)
_cell_measurement_theta_max 31.03
_cell_measurement_theta_min 2.28
_cell_volume 2602.0(5)
_computing_cell_refinement 'Bruker SMART'
_computing_data_collection 'Bruker SMART'
_computing_data_reduction 'Bruker SAINT'
_computing_molecular_graphics 'Bruker SHELXTL'
_computing_publication_material 'Bruker SHELXTL'
_computing_structure_refinement 'SHELXL-97 (Sheldrick, 1997)'
_computing_structure_solution 'SHELXS-97 (Sheldrick, 1990)'
_diffrn_ambient_temperature 150(2)
_diffrn_measured_fraction_theta_full 0.999
_diffrn_measured_fraction_theta_max 0.999
_diffrn_measurement_device_type 'CCD area detector'
_diffrn_measurement_method 'phi and omega scans'
_diffrn_radiation_monochromator graphite
_diffrn_radiation_source 'fine-focus sealed tube'
_diffrn_radiation_type MoK\a
_diffrn_radiation_wavelength 0.71073
_diffrn_reflns_av_R_equivalents 0.0405
_diffrn_reflns_av_sigmaI/netI 0.0372
_diffrn_reflns_limit_h_max 12
_diffrn_reflns_limit_h_min -12
_diffrn_reflns_limit_k_max 18
_diffrn_reflns_limit_k_min -18
_diffrn_reflns_limit_l_max 25
_diffrn_reflns_limit_l_min -26
_diffrn_reflns_number 24384
_diffrn_reflns_theta_full 27.50
_diffrn_reflns_theta_max 27.50
_diffrn_reflns_theta_min 1.79
_exptl_absorpt_coefficient_mu 0.067
_exptl_absorpt_correction_T_max 0.9893
_exptl_absorpt_correction_T_min 0.9807
_exptl_absorpt_correction_type multi-scan
_exptl_absorpt_process_details 'Bruker Sadabs'
_exptl_crystal_density_diffrn 1.132
_exptl_crystal_density_method 'not measured'
_exptl_crystal_F_000 960
_exptl_crystal_size_max 0.29
_exptl_crystal_size_mid 0.23
_exptl_crystal_size_min 0.16
_refine_diff_density_max 0.379
_refine_diff_density_min -0.176
_refine_diff_density_rms 0.051
_refine_ls_extinction_method none
_refine_ls_goodness_of_fit_ref 1.120
_refine_ls_hydrogen_treatment mixed
_refine_ls_matrix_type full
_refine_ls_number_parameters 306
_refine_ls_number_reflns 5977
_refine_ls_number_restraints 0
_refine_ls_restrained_S_all 1.120
_refine_ls_R_factor_all 0.0816
_refine_ls_R_factor_gt 0.0555
_refine_ls_shift/su_max 0.000
_refine_ls_shift/su_mean 0.000
_refine_ls_structure_factor_coef Fsqd
_refine_ls_weighting_details 'calc w=1/[\s^2^(Fo^2^)+(0.0780P)^2^+0.0000P] where P=(Fo^2^+2Fc^2^)/3'
_refine_ls_weighting_scheme calc
_refine_ls_wR_factor_gt 0.1349
_refine_ls_wR_factor_ref 0.1454
_reflns_number_gt 4323
_reflns_number_total 5977
_reflns_threshold_expression >2sigma(I)
_cod_data_source_file ja107025y_si_002.cif
_cod_data_source_block as22_34
_cod_database_code 4103356

loop_
_symmetry_equiv_pos_as_xyz
'x, y, z'
'-x+1/2, y+1/2, -z+1/2'
'-x, -y, -z'
'x-1/2, -y-1/2, z-1/2'

loop_
_atom_site_label
_atom_site_type_symbol
_atom_site_fract_x
_atom_site_fract_y
_atom_site_fract_z
_atom_site_U_iso_or_equiv
_atom_site_adp_type
_atom_site_occupancy
_atom_site_symmetry_multiplicity
_atom_site_calc_flag
_atom_site_refinement_flags
B B 0.4218(2) 0.60233(13) 0.27518(9) 0.0263(4) Uani 1 1 d .
H1A H 0.3456(19) 0.6348(13) 0.2337(9) 0.039(5) Uiso 1 1 d .
H1B H 0.3735(19) 0.5705(13) 0.3204(9) 0.040(5) Uiso 1 1 d .
N1 N 0.62232(13) 0.46872(8) 0.27083(6) 0.0202(3) Uani 1 1 d .
C1 C 0.51432(15) 0.52428(10) 0.24024(7) 0.0198(3) Uani 1 1 d .
N2 N 0.50193(13) 0.50170(8) 0.17440(6) 0.0201(3) Uani 1 1 d .
C2 C 0.67808(16) 0.41249(10) 0.22411(7) 0.0236(3) Uani 1 1 d .
H2A H 0.7546 0.3677 0.2330 0.028 Uiso 1 1 calc R
N3 N 0.53138(16) 0.67865(10) 0.31012(7) 0.0328(3) Uani 1 1 d .
C3 C 0.60340(16) 0.43336(11) 0.16375(7) 0.0248(3) Uani 1 1 d .
H3A H 0.6174 0.4064 0.1217 0.030 Uiso 1 1 calc R
C4 C 0.56874(16) 0.39729(11) 0.37473(8) 0.0257(3) Uani 1 1 d .
N4 N 0.54121(15) 0.69059(10) 0.37039(7) 0.0327(3) Uani 1 1 d .
N5 N 0.55828(18) 0.70737(11) 0.42638(7) 0.0448(4) Uani 1 1 d .
C5 C 0.59691(18) 0.39075(13) 0.44447(8) 0.0347(4) Uani 1 1 d .
H5A H 0.5399 0.3498 0.4677 0.042 Uiso 1 1 calc R
C6 C 0.7067(2) 0.44308(13) 0.48040(8) 0.0390(4) Uani 1 1 d .
H6A H 0.7232 0.4388 0.5281 0.047 Uiso 1 1 calc R
C7 C 0.79256(19) 0.50149(12) 0.44781(8) 0.0339(4) Uani 1 1 d .
H7A H 0.8687 0.5361 0.4734 0.041 Uiso 1 1 calc R
C8 C 0.76992(16) 0.51085(10) 0.37797(8) 0.0248(3) Uani 1 1 d .
C9 C 0.65579(16) 0.45885(10) 0.34335(7) 0.0214(3) Uani 1 1 d .
C10 C 0.45136(17) 0.33632(12) 0.33535(9) 0.0323(4) Uani 1 1 d .
H10A H 0.4311 0.3634 0.2888 0.039 Uiso 1 1 calc R
C11 C 0.3120(2) 0.33887(15) 0.36536(12) 0.0535(6) Uani 1 1 d .
H11A H 0.2809 0.4057 0.3688 0.080 Uiso 1 1 calc R
H11B H 0.3273 0.3098 0.4103 0.080 Uiso 1 1 calc R
H11C H 0.2379 0.3028 0.3363 0.080 Uiso 1 1 calc R
C12 C 0.5020(2) 0.23239(13) 0.32946(11) 0.0471(5) Uani 1 1 d .
H12A H 0.5910 0.2318 0.3096 0.071 Uiso 1 1 calc R
H12B H 0.4280 0.1958 0.3008 0.071 Uiso 1 1 calc R
H12C H 0.5192 0.2031 0.3743 0.071 Uiso 1 1 calc R
C13 C 0.87004(17) 0.57051(11) 0.34227(8) 0.0305(4) Uani 1 1 d .
H13A H 0.8230 0.5812 0.2949 0.037 Uiso 1 1 calc R
C14 C 1.0092(2) 0.51566(14) 0.33997(10) 0.0417(4) Uani 1 1 d .
H14A H 0.9874 0.4526 0.3191 0.063 Uiso 1 1 calc R
H14B H 1.0593 0.5070 0.3858 0.063 Uiso 1 1 calc R
H14C H 1.0703 0.5521 0.3134 0.063 Uiso 1 1 calc R
C15 C 0.9046(2) 0.66907(14) 0.37492(13) 0.0564(6) Uani 1 1 d .
H15A H 0.8153 0.7047 0.3763 0.085 Uiso 1 1 calc R
H15B H 0.9662 0.7053 0.3485 0.085 Uiso 1 1 calc R
H15C H 0.9545 0.6602 0.4208 0.085 Uiso 1 1 calc R
C16 C 0.43601(17) 0.60892(10) 0.07892(7) 0.0246(3) Uani 1 1 d .
C17 C 0.33081(19) 0.64194(11) 0.02778(8) 0.0306(4) Uani 1 1 d .
H17A H 0.3553 0.6889 -0.0030 0.037 Uiso 1 1 calc R
C18 C 0.19267(19) 0.60774(11) 0.02119(8) 0.0327(4) Uani 1 1 d .
H18A H 0.1230 0.6309 -0.0141 0.039 Uiso 1 1 calc R
C19 C 0.15433(18) 0.53977(11) 0.06573(8) 0.0287(4) Uani 1 1 d .
H19A H 0.0582 0.5172 0.0607 0.034 Uiso 1 1 calc R
C20 C 0.25353(16) 0.50397(10) 0.11757(7) 0.0232(3) Uani 1 1 d .
C21 C 0.39393(16) 0.53921(10) 0.12204(7) 0.0213(3) Uani 1 1 d .
C22 C 0.58444(18) 0.65345(11) 0.08884(8) 0.0278(4) Uani 1 1 d .
H22A H 0.6471 0.6142 0.1230 0.033 Uiso 1 1 calc R
C23 C 0.6517(2) 0.65404(15) 0.02445(9) 0.0441(5) Uani 1 1 d .
H23A H 0.6568 0.5881 0.0078 0.066 Uiso 1 1 calc R
H23B H 0.7486 0.6811 0.0336 0.066 Uiso 1 1 calc R
H23C H 0.5930 0.6933 -0.0096 0.066 Uiso 1 1 calc R
C24 C 0.5758(2) 0.75513(13) 0.11693(11) 0.0459(5) Uani 1 1 d .
H24A H 0.5328 0.7527 0.1585 0.069 Uiso 1 1 calc R
H24B H 0.5166 0.7954 0.0838 0.069 Uiso 1 1 calc R
H24C H 0.6725 0.7824 0.1265 0.069 Uiso 1 1 calc R
C25 C 0.21128(16) 0.42987(11) 0.16680(7) 0.0260(3) Uani 1 1 d .
H25A H 0.2634 0.4463 0.2124 0.031 Uiso 1 1 calc R
C26 C 0.25799(19) 0.32912(12) 0.14932(10) 0.0363(4) Uani 1 1 d .
H26A H 0.3609 0.3292 0.1464 0.054 Uiso 1 1 calc R
H26B H 0.2044 0.3094 0.1060 0.054 Uiso 1 1 calc R
H26C H 0.2386 0.2840 0.1844 0.054 Uiso 1 1 calc R
C27 C 0.05065(18) 0.42977(13) 0.17172(9) 0.0340(4) Uani 1 1 d .
H27A H 0.0209 0.4945 0.1833 0.051 Uiso 1 1 calc R
H27B H 0.0314 0.3844 0.2067 0.051 Uiso 1 1 calc R
H27C H -0.0033 0.4104 0.1284 0.051 Uiso 1 1 calc R

loop_
_atom_site_aniso_label
_atom_site_aniso_U_11
_atom_site_aniso_U_22
_atom_site_aniso_U_33
_atom_site_aniso_U_23
_atom_site_aniso_U_13
_atom_site_aniso_U_12
B 0.0293(9) 0.0232(9) 0.0251(9) -0.0058(7) -0.0002(7) 0.0061(7)
N1 0.0217(6) 0.0161(6) 0.0223(6) -0.0010(5) 0.0016(5) 0.0011(5)
C1 0.0226(7) 0.0150(7) 0.0213(7) 0.0010(5) 0.0010(6) -0.0020(5)
N2 0.0248(6) 0.0159(6) 0.0196(6) 0.0000(5) 0.0032(5) -0.0003(5)
C2 0.0247(8) 0.0175(7) 0.0291(8) -0.0024(6) 0.0055(6) 0.0008(6)
N3 0.0450(9) 0.0231(7) 0.0306(8) -0.0061(6) 0.0059(6) 0.0012(6)
C3 0.0291(8) 0.0202(7) 0.0262(8) -0.0045(6) 0.0079(6) 0.0001(6)
C4 0.0259(8) 0.0212(7) 0.0300(8) 0.0043(6) 0.0043(6) 0.0036(6)
N4 0.0406(8) 0.0233(7) 0.0326(8) -0.0071(6) 0.0001(6) 0.0052(6)
N5 0.0646(11) 0.0402(9) 0.0275(8) -0.0093(7) -0.0007(7) 0.0010(8)
C5 0.0366(9) 0.0376(10) 0.0314(9) 0.0100(7) 0.0096(7) 0.0049(8)
C6 0.0507(11) 0.0443(11) 0.0207(8) 0.0025(7) 0.0014(7) 0.0074(9)
C7 0.0384(9) 0.0312(9) 0.0286(8) -0.0039(7) -0.0072(7) 0.0025(7)
C8 0.0267(8) 0.0168(7) 0.0292(8) -0.0007(6) -0.0012(6) 0.0041(6)
C9 0.0244(8) 0.0182(7) 0.0213(7) 0.0004(5) 0.0021(6) 0.0053(6)
C10 0.0268(8) 0.0289(9) 0.0397(9) 0.0102(7) -0.0007(7) -0.0050(7)
C11 0.0307(10) 0.0462(12) 0.0851(16) 0.0039(11) 0.0136(10) -0.0050(9)
C12 0.0432(11) 0.0332(10) 0.0630(13) -0.0046(9) 0.0009(10) -0.0068(8)
C13 0.0298(8) 0.0250(8) 0.0338(9) 0.0017(7) -0.0049(7) -0.0056(7)
C14 0.0405(10) 0.0403(11) 0.0452(11) -0.0016(8) 0.0097(8) 0.0012(8)
C15 0.0465(12) 0.0283(10) 0.0959(17) -0.0105(10) 0.0154(12) -0.0114(9)
C16 0.0357(9) 0.0164(7) 0.0213(7) -0.0035(5) 0.0031(6) -0.0020(6)
C17 0.0463(10) 0.0203(8) 0.0236(8) 0.0036(6) 0.0000(7) -0.0041(7)
C18 0.0426(10) 0.0253(8) 0.0260(8) 0.0010(6) -0.0095(7) 0.0022(7)
C19 0.0308(9) 0.0252(8) 0.0279(8) -0.0034(6) -0.0035(7) -0.0018(6)
C20 0.0298(8) 0.0176(7) 0.0220(7) -0.0032(6) 0.0028(6) -0.0001(6)
C21 0.0291(8) 0.0163(7) 0.0172(7) -0.0031(5) -0.0004(6) 0.0020(6)
C22 0.0356(9) 0.0215(8) 0.0264(8) 0.0010(6) 0.0042(7) -0.0044(6)
C23 0.0497(11) 0.0470(11) 0.0384(10) -0.0046(8) 0.0154(9) -0.0053(9)
C24 0.0433(11) 0.0331(10) 0.0633(13) -0.0187(9) 0.0143(9) -0.0156(8)
C25 0.0271(8) 0.0256(8) 0.0247(8) -0.0002(6) 0.0021(6) -0.0037(6)
C26 0.0352(9) 0.0231(8) 0.0524(11) 0.0048(7) 0.0126(8) -0.0013(7)
C27 0.0343(9) 0.0326(9) 0.0359(9) -0.0041(7) 0.0081(7) -0.0039(7)

loop_
_atom_type_symbol
_atom_type_description
_atom_type_scat_dispersion_real
_atom_type_scat_dispersion_imag
_atom_type_scat_source
C C 0.0033 0.0016 'International Tables Vol C Tables 4.2.6.8 and 6.1.1.4'
H H 0.0000 0.0000 'International Tables Vol C Tables 4.2.6.8 and 6.1.1.4'
B B 0.0013 0.0007 'International Tables Vol C Tables 4.2.6.8 and 6.1.1.4'
N N 0.0061 0.0033 'International Tables Vol C Tables 4.2.6.8 and 6.1.1.4'

loop_
_geom_angle_atom_site_label_1
_geom_angle_atom_site_label_2
_geom_angle_atom_site_label_3
_geom_angle
N3 B C1 106.68(13)
N3 B H1A 111.7(9)
C1 B H1A 106.2(9)
N3 B H1B 102.4(9)
C1 B H1B 112.4(9)
H1A B H1B 117.1(13)
C1 N1 C2 110.48(12)
C1 N1 C9 123.36(12)
C2 N1 C9 125.37(12)
N2 C1 N1 105.38(12)
N2 C1 B 127.40(13)
N1 C1 B 127.21(12)
C1 N2 C3 110.32(12)
C1 N2 C21 125.43(12)
C3 N2 C21 124.18(12)
C3 C2 N1 106.83(13)
C3 C2 H2A 126.6
N1 C2 H2A 126.6
N4 N3 B 119.25(14)
C2 C3 N2 106.98(13)
C2 C3 H3A 126.5
N2 C3 H3A 126.5
C5 C4 C9 117.09(14)
C5 C4 C10 120.39(14)
C9 C4 C10 122.48(14)
N5 N4 N3 174.52(18)
C6 C5 C4 120.79(16)
C6 C5 H5A 119.6
C4 C5 H5A 119.6
C7 C6 C5 120.66(15)
C7 C6 H6A 119.7
C5 C6 H6A 119.7
C6 C7 C8 121.22(15)
C6 C7 H7A 119.4
C8 C7 H7A 119.4
C7 C8 C9 116.61(15)
C7 C8 C13 120.85(14)
C9 C8 C13 122.46(13)
C8 C9 C4 123.58(14)
C8 C9 N1 119.42(13)
C4 C9 N1 117.00(13)
C4 C10 C11 112.64(16)
C4 C10 C12 110.80(13)
C11 C10 C12 110.39(15)
C4 C10 H10A 107.6
C11 C10 H10A 107.6
C12 C10 H10A 107.6
C10 C11 H11A 109.5
C10 C11 H11B 109.5
H11A C11 H11B 109.5
C10 C11 H11C 109.5
H11A C11 H11C 109.5
H11B C11 H11C 109.5
C10 C12 H12A 109.5
C10 C12 H12B 109.5
H12A C12 H12B 109.5
C10 C12 H12C 109.5
H12A C12 H12C 109.5
H12B C12 H12C 109.5
C8 C13 C14 109.75(14)
C8 C13 C15 113.34(15)
C14 C13 C15 109.26(15)
C8 C13 H13A 108.1
C14 C13 H13A 108.1
C15 C13 H13A 108.1
C13 C14 H14A 109.5
C13 C14 H14B 109.5
H14A C14 H14B 109.5
C13 C14 H14C 109.5
H14A C14 H14C 109.5
H14B C14 H14C 109.5
C13 C15 H15A 109.5
C13 C15 H15B 109.5
H15A C15 H15B 109.5
C13 C15 H15C 109.5
H15A C15 H15C 109.5
H15B C15 H15C 109.5
C21 C16 C17 116.71(14)
C21 C16 C22 122.80(13)
C17 C16 C22 120.33(13)
C18 C17 C16 121.21(14)
C18 C17 H17A 119.4
C16 C17 H17A 119.4
C17 C18 C19 120.39(15)
C17 C18 H18A 119.8
C19 C18 H18A 119.8
C18 C19 C20 121.30(15)
C18 C19 H19A 119.3
C20 C19 H19A 119.3
C19 C20 C21 116.74(14)
C19 C20 C25 121.34(14)
C21 C20 C25 121.92(13)
C16 C21 C20 123.61(14)
C16 C21 N2 117.87(13)
C20 C21 N2 118.52(13)
C16 C22 C23 112.34(13)
C16 C22 C24 109.22(14)
C23 C22 C24 111.08(15)
C16 C22 H22A 108.0
C23 C22 H22A 108.0
C24 C22 H22A 108.0
C22 C23 H23A 109.5
C22 C23 H23B 109.5
H23A C23 H23B 109.5
C22 C23 H23C 109.5
H23A C23 H23C 109.5
H23B C23 H23C 109.5
C22 C24 H24A 109.5
C22 C24 H24B 109.5
H24A C24 H24B 109.5
C22 C24 H24C 109.5
H24A C24 H24C 109.5
H24B C24 H24C 109.5
C20 C25 C26 111.23(13)
C20 C25 C27 113.37(13)
C26 C25 C27 109.57(13)
C20 C25 H25A 107.5
C26 C25 H25A 107.5
C27 C25 H25A 107.5
C25 C26 H26A 109.5
C25 C26 H26B 109.5
H26A C26 H26B 109.5
C25 C26 H26C 109.5
H26A C26 H26C 109.5
H26B C26 H26C 109.5
C25 C27 H27A 109.5
C25 C27 H27B 109.5
H27A C27 H27B 109.5
C25 C27 H27C 109.5
H27A C27 H27C 109.5
H27B C27 H27C 109.5

loop_
_geom_bond_atom_site_label_1
_geom_bond_atom_site_label_2
_geom_bond_distance
B N3 1.573(2)
B C1 1.614(2)
B H1A 1.113(18)
B H1B 1.161(17)
N1 C1 1.3522(18)
N1 C2 1.3817(18)
N1 C9 1.4511(18)
C1 N2 1.3472(18)
N2 C3 1.3861(19)
N2 C21 1.4503(18)
C2 C3 1.342(2)
C2 H2A 0.9500
N3 N4 1.2116(18)
C3 H3A 0.9500
C4 C5 1.390(2)
C4 C9 1.397(2)
C4 C10 1.521(2)
N4 N5 1.1365(18)
C5 C6 1.380(3)
C5 H5A 0.9500
C6 C7 1.377(3)
C6 H6A 0.9500
C7 C8 1.394(2)
C7 H7A 0.9500
C8 C9 1.395(2)
C8 C13 1.512(2)
C10 C11 1.522(3)
C10 C12 1.532(2)
C10 H10A 1.0000
C11 H11A 0.9800
C11 H11B 0.9800
C11 H11C 0.9800
C12 H12A 0.9800
C12 H12B 0.9800
C12 H12C 0.9800
C13 C14 1.523(2)
C13 C15 1.534(2)
C13 H13A 1.0000
C14 H14A 0.9800
C14 H14B 0.9800
C14 H14C 0.9800
C15 H15A 0.9800
C15 H15B 0.9800
C15 H15C 0.9800
C16 C21 1.395(2)
C16 C17 1.397(2)
C16 C22 1.516(2)
C17 C18 1.374(2)
C17 H17A 0.9500
C18 C19 1.384(2)
C18 H18A 0.9500
C19 C20 1.387(2)
C19 H19A 0.9500
C20 C21 1.401(2)
C20 C25 1.520(2)
C22 C23 1.519(2)
C22 C24 1.529(2)
C22 H22A 1.0000
C23 H23A 0.9800
C23 H23B 0.9800
C23 H23C 0.9800
C24 H24A 0.9800
C24 H24B 0.9800
C24 H24C 0.9800
C25 C26 1.524(2)
C25 C27 1.530(2)
C25 H25A 1.0000
C26 H26A 0.9800
C26 H26B 0.9800
C26 H26C 0.9800
C27 H27A 0.9800
C27 H27B 0.9800
C27 H27C 0.9800
